data_4312368
loop_
_publ_author_name
'Lauren A. Borkowski'
'Christopher L. Cahill'

_publ_contact_author_address
;Department of Chemistry
George Washington University
725 21st Street, NW
Washington, DC 20052
;
_publ_contact_author_email cahill@gwu.edu
_publ_contact_author_fax 202-994-5873
_publ_contact_author_name 'Christopher L. Cahill'
_publ_contact_author_phone 202-994-6959
_publ_section_title
;
 Topological Evolution in Uranyl Dicarboxylates: Synthesis and Structures
 of One-Dimensional UO2(C6H8O4)(H2O)2 and Three-Dimensional UO2(C6H8O4)
;
_journal_name_full 'Inorganic Chemistry'
_journal_page_first 7041
_journal_page_last 7045
_journal_paper_doi 10.1021/ic030196e
_journal_volume 42
_journal_year 2003
_chemical_formula_sum 'C6 H12 O8 U'
_chemical_formula_weight 450.19
_chemical_name_systematic
;
   ?
;
_space_group_IT_number 96
_symmetry_cell_setting tetragonal
_symmetry_space_group_name_Hall 'P 4nw 2abw'
_symmetry_space_group_name_H-M 'P 43 21 2'
_atom_sites_solution_hydrogens geom
_atom_sites_solution_primary direct
_atom_sites_solution_secondary difmap
_audit_creation_method SHELXL-97
_cell_angle_alpha 90.00
_cell_angle_beta 90.00
_cell_angle_gamma 90.00
_cell_formula_units_Z 4
_cell_length_a 9.6306(6)
_cell_length_b 9.6306(6)
_cell_length_c 11.8125(10)
_cell_measurement_reflns_used 889
_cell_measurement_temperature 293(2)
_cell_measurement_theta_max 25.24
_cell_measurement_theta_min 2.73
_cell_volume 1095.59(13)
_computing_cell_refinement 'SAINT (Bruker-AXS)'
_computing_data_collection 'SMART V5.05 (Bruker-AXS)'
_computing_data_reduction 'SAINT (Bruker-AXS)'
_computing_publication_material 'WINGX (Farrugia, 1998)'
_computing_structure_refinement 'SHELXL-97 (Sheldrick, 1997)'
_computing_structure_solution 'SIR92 (Altomare et al. 1993)'
_diffrn_ambient_temperature 293(2)
_diffrn_measured_fraction_theta_full 1.000
_diffrn_measured_fraction_theta_max 1.000
_diffrn_measurement_device_type 'Bruker APEX CCD'
_diffrn_measurement_method 'omega scans'
_diffrn_radiation_monochromator graphite
_diffrn_radiation_source 'fine-focus sealed tube'
_diffrn_radiation_type MoK\a
_diffrn_radiation_wavelength 0.71073
_diffrn_reflns_av_R_equivalents 0.0692
_diffrn_reflns_av_sigmaI/netI 0.0267
_diffrn_reflns_limit_h_max 12
_diffrn_reflns_limit_h_min -12
_diffrn_reflns_limit_k_max 12
_diffrn_reflns_limit_k_min -12
_diffrn_reflns_limit_l_max 13
_diffrn_reflns_limit_l_min -14
_diffrn_reflns_number 23625
_diffrn_reflns_theta_full 26.35
_diffrn_reflns_theta_max 26.35
_diffrn_reflns_theta_min 2.73
_exptl_absorpt_coefficient_mu 14.836
_exptl_absorpt_correction_T_max 0.411
_exptl_absorpt_correction_T_min 0.250
_exptl_absorpt_correction_type empirical
_exptl_absorpt_process_details SADABS
_exptl_crystal_colour 'pale yellow'
_exptl_crystal_density_diffrn 2.729
_exptl_crystal_density_method 'not measured'
_exptl_crystal_description blade
_exptl_crystal_F_000 816
_exptl_crystal_size_max 0.36
_exptl_crystal_size_mid 0.08
_exptl_crystal_size_min 0.06
_refine_diff_density_max 1.223
_refine_diff_density_min -0.438
_refine_diff_density_rms 0.112
_refine_ls_abs_structure_details 'Flack H D (1983), Acta Cryst. A39, 876-881'
_refine_ls_abs_structure_Flack 0.02(2)
_refine_ls_extinction_method none
_refine_ls_goodness_of_fit_ref 1.071
_refine_ls_hydrogen_treatment mixed
_refine_ls_matrix_type full
_refine_ls_number_parameters 78
_refine_ls_number_reflns 1112
_refine_ls_number_restraints 0
_refine_ls_restrained_S_all 1.071
_refine_ls_R_factor_all 0.0231
_refine_ls_R_factor_gt 0.0194
_refine_ls_shift/su_max 0.001
_refine_ls_shift/su_mean 0.000
_refine_ls_structure_factor_coef Fsqd
_refine_ls_weighting_details 'calc w=1/[\s^2^(Fo^2^)+(0.0207P)^2^+0.0000P] where P=(Fo^2^+2Fc^2^)/3'
_refine_ls_weighting_scheme calc
_refine_ls_wR_factor_gt 0.0430
_refine_ls_wR_factor_ref 0.0436
_reflns_number_gt 999
_reflns_number_total 1112
_reflns_threshold_expression >2sigma(I)
_cod_data_source_file ic030196e_2.cif
_cod_data_source_block lab1_90b
_cod_depositor_comments
;
The following automatic conversions were performed:

'_symmetry_cell_setting' value 'Tetragonal' changed to 'tetragonal'
according to the built-in table from CIF Core dictionary named
'cif_core.dic' version 2.4.1 from
2010-06-29.

'_exptl_absorpt_correction_type' value 'Empirical'
changed to 'empirical' according to the built-in table from CIF Core
dictionary named 'cif_core.dic' version 2.4.1 from 2010-06-29.

Automatic conversion script
Id: cif_fix_values 1646 2011-03-28 12:23:43Z adriana 
;
_cod_database_code 4312368

loop_
_symmetry_equiv_pos_as_xyz
'x, y, z'
'-x, -y, z+1/2'
'-y+1/2, x+1/2, z+3/4'
'y+1/2, -x+1/2, z+1/4'
'-x+1/2, y+1/2, -z+3/4'
'x+1/2, -y+1/2, -z+1/4'
'y, x, -z'
'-y, -x, -z+1/2'

loop_
_atom_site_label
_atom_site_type_symbol
_atom_site_fract_x
_atom_site_fract_y
_atom_site_fract_z
_atom_site_U_iso_or_equiv
_atom_site_adp_type
_atom_site_occupancy
_atom_site_symmetry_multiplicity
_atom_site_calc_flag
_atom_site_refinement_flags
_atom_site_disorder_assembly
_atom_site_disorder_group
U1 U 0.27625(2) 0.27625(2) 1.0000 0.03072(10) Uani 1 2 d S . .
O1 O 0.4047(4) 0.4047(4) 1.0000 0.0471(16) Uani 1 2 d S . .
O2 O 0.1486(4) 0.1486(4) 1.0000 0.0485(15) Uani 1 2 d S . .
O3 O 0.1016(6) 0.4569(6) 1.0266(4) 0.0404(13) Uani 1 1 d . . .
O4 O 0.2154(5) 0.3344(6) 1.2026(3) 0.0507(12) Uani 1 1 d . . .
O5 O 0.3627(5) 0.1664(6) 1.1807(4) 0.0510(14) Uani 1 1 d . . .
C1 C 0.2927(6) 0.2434(7) 1.2471(7) 0.0495(16) Uani 1 1 d . . .
C2 C 0.2946(10) 0.2202(9) 1.3731(6) 0.080(3) Uani 1 1 d . . .
H2A H 0.2053 0.1840 1.3970 0.096 Uiso 1 1 calc R . .
H2B H 0.3648 0.1515 1.3914 0.096 Uiso 1 1 calc R . .
C3 C 0.3232(14) 0.3454(13) 1.4336(6) 0.113(4) Uani 1 1 d . . .
H3A H 0.2468 0.4096 1.4223 0.136 Uiso 1 1 calc R . .
H3B H 0.4061 0.3878 1.4021 0.136 Uiso 1 1 calc R . .
H30 H 0.115(6) 0.519(6) 1.009(6) 0.015(19) Uiso 1 1 d . . .
H31 H 0.012(8) 0.442(8) 1.028(7) 0.07(3) Uiso 1 1 d . . .

loop_
_atom_site_aniso_label
_atom_site_aniso_U_11
_atom_site_aniso_U_22
_atom_site_aniso_U_33
_atom_site_aniso_U_23
_atom_site_aniso_U_13
_atom_site_aniso_U_12
U1 0.03355(12) 0.03355(12) 0.02505(15) -0.00023(11) 0.00023(11) 0.00025(14)
O1 0.052(2) 0.052(2) 0.038(3) -0.009(3) 0.009(3) -0.006(3)
O2 0.046(2) 0.046(2) 0.053(4) 0.011(3) -0.011(3) -0.009(3)
O3 0.041(3) 0.037(3) 0.043(3) 0.006(3) 0.006(2) 0.000(2)
O4 0.055(3) 0.070(3) 0.027(2) -0.001(2) 0.004(2) 0.025(3)
O5 0.053(3) 0.067(4) 0.033(2) -0.004(2) -0.008(2) 0.019(3)
C1 0.045(4) 0.069(5) 0.034(3) -0.001(4) -0.004(3) 0.013(3)
C2 0.115(8) 0.087(6) 0.038(4) -0.007(4) -0.024(4) 0.031(7)
C3 0.159(12) 0.130(10) 0.050(5) -0.006(6) -0.012(7) 0.046(8)

loop_
_atom_type_symbol
_atom_type_description
_atom_type_scat_dispersion_real
_atom_type_scat_dispersion_imag
_atom_type_scat_source
C C 0.0033 0.0016 'International Tables Vol C Tables 4.2.6.8 and 6.1.1.4'
H H 0.0000 0.0000 'International Tables Vol C Tables 4.2.6.8 and 6.1.1.4'
O O 0.0106 0.0060 'International Tables Vol C Tables 4.2.6.8 and 6.1.1.4'
U U -9.6767 9.6646 'International Tables Vol C Tables 4.2.6.8 and 6.1.1.4'

loop_
_geom_angle_atom_site_label_1
_geom_angle_atom_site_label_2
_geom_angle_atom_site_label_3
_geom_angle
_geom_angle_site_symmetry_1
_geom_angle_site_symmetry_3
_geom_angle_publ_flag
O2 U1 O1 180.00(19) . . ?
O2 U1 O3 90.95(14) . 7_557 ?
O1 U1 O3 89.05(14) . 7_557 ?
O2 U1 O3 90.95(14) . . ?
O1 U1 O3 89.05(14) . . ?
O3 U1 O3 178.1(3) 7_557 . ?
O2 U1 O5 86.37(13) . . ?
O1 U1 O5 93.63(13) . . ?
O3 U1 O5 65.46(16) 7_557 . ?
O3 U1 O5 114.67(16) . . ?
O2 U1 O5 86.37(13) . 7_557 ?
O1 U1 O5 93.63(13) . 7_557 ?
O3 U1 O5 114.67(16) 7_557 7_557 ?
O3 U1 O5 65.46(16) . 7_557 ?
O5 U1 O5 172.7(3) . 7_557 ?
O2 U1 O4 89.59(13) . 7_557 ?
O1 U1 O4 90.41(13) . 7_557 ?
O3 U1 O4 63.90(16) 7_557 7_557 ?
O3 U1 O4 116.11(16) . 7_557 ?
O5 U1 O4 129.10(17) . 7_557 ?
O5 U1 O4 50.83(17) 7_557 7_557 ?
O2 U1 O4 89.59(13) . . ?
O1 U1 O4 90.41(13) . . ?
O3 U1 O4 116.11(16) 7_557 . ?
O3 U1 O4 63.90(16) . . ?
O5 U1 O4 50.83(17) . . ?
O5 U1 O4 129.10(17) 7_557 . ?
O4 U1 O4 179.2(3) 7_557 . ?
O2 U1 C1 87.83(13) . 7_557 ?
O1 U1 C1 92.17(13) . 7_557 ?
O3 U1 C1 89.20(16) 7_557 7_557 ?
O3 U1 C1 90.87(16) . 7_557 ?
O5 U1 C1 153.86(14) . 7_557 ?
O5 U1 C1 25.51(14) 7_557 7_557 ?
O4 U1 C1 25.33(16) 7_557 7_557 ?
O4 U1 C1 154.60(16) . 7_557 ?
O2 U1 C1 87.83(13) . . ?
O1 U1 C1 92.17(13) . . ?
O3 U1 C1 90.87(16) 7_557 . ?
O3 U1 C1 89.20(16) . . ?
O5 U1 C1 25.51(14) . . ?
O5 U1 C1 153.86(14) 7_557 . ?
O4 U1 C1 154.60(16) 7_557 . ?
O4 U1 C1 25.33(16) . . ?
C1 U1 C1 175.7(3) 7_557 . ?
U1 O3 H30 119(6) . . ?
U1 O3 H31 124(5) . . ?
H30 O3 H31 111(7) . . ?
C1 O4 U1 96.0(5) . . ?
C1 O5 U1 95.9(4) . . ?
O4 C1 O5 117.3(7) . . ?
O4 C1 C2 121.4(6) . . ?
O5 C1 C2 121.1(6) . . ?
O4 C1 U1 58.7(4) . . ?
O5 C1 U1 58.6(4) . . ?
C2 C1 U1 176.6(5) . . ?
C3 C2 C1 111.8(8) . . ?
C3 C2 H2A 109.3 . . ?
C1 C2 H2A 109.3 . . ?
C3 C2 H2B 109.3 . . ?
C1 C2 H2B 109.3 . . ?
H2A C2 H2B 107.9 . . ?
C2 C3 C3 113.8(9) . 7_558 ?
C2 C3 H3A 108.8 . . ?
C3 C3 H3A 108.8 7_558 . ?
C2 C3 H3B 108.8 . . ?
C3 C3 H3B 108.8 7_558 . ?
H3A C3 H3B 107.7 . . ?

loop_
_geom_bond_atom_site_label_1
_geom_bond_atom_site_label_2
_geom_bond_distance
_geom_bond_site_symmetry_2
_geom_bond_publ_flag
U1 O2 1.739(6) . ?
U1 O1 1.749(6) . ?
U1 O3 2.440(5) 7_557 ?
U1 O3 2.440(5) . ?
U1 O5 2.524(4) . ?
U1 O5 2.524(4) 7_557 ?
U1 O4 2.526(4) 7_557 ?
U1 O4 2.526(4) . ?
U1 C1 2.940(8) 7_557 ?
U1 C1 2.940(8) . ?
O3 H30 0.64(5) . ?
O3 H31 0.87(8) . ?
O4 C1 1.265(7) . ?
O5 C1 1.273(8) . ?
C1 C2 1.506(11) . ?
C2 C3 1.428(13) . ?
C2 H2A 0.9700 . ?
C2 H2B 0.9700 . ?
C3 C3 1.598(16) 7_558 ?
C3 H3A 0.9700 . ?
C3 H3B 0.9700 . ?
